data_4320849
loop_
_publ_author_name
'D. Cunningham'
'P. McArdle'
'M. Mitchell'
'N. N\'i Chonchubhair'
'M. O'Gara'
'Federico Franceschi'
'Carlo Floriani'

_publ_section_title
;
 Adduct Formation between Alkali Metal Ions and Divalent Metal
 Salicylaldimine Complexes Having Methoxy Substituents. A Structural
 Investigation
;
_journal_name_full 'Inorganic Chemistry'
_journal_page_first 1639
_journal_page_last 1649
_journal_paper_doi 10.1021/ic990496p
_journal_volume 39
_journal_year 2000
_chemical_formula_sum 'C40 H39 I N4 Na Ni2 O9'
_chemical_formula_weight 987.06
_chemical_name_common 'Na.[Ni(3-MeOsal1,3pn)]2 I.EtOH'
_chemical_name_systematic
;
 {[Sodium / N.N'-bis(3-methoxysalicylidene)propane-1,3
 -diaminato nickel(II) (1/2)] / ethanol (1/1)}iodide
;
_space_group_IT_number 61
_symmetry_cell_setting orthorhombic
_symmetry_space_group_name_Hall '-P 2ac 2ab'
_symmetry_space_group_name_H-M 'P b c a'
_atom_sites_solution_hydrogens geom
_atom_sites_solution_primary direct
_atom_sites_solution_secondary difmap
_audit_creation_method SHELXL-97
_cell_angle_alpha 90.00
_cell_angle_beta 90.00
_cell_angle_gamma 90.00
_cell_formula_units_Z 8
_cell_length_a 14.4648(19)
_cell_length_b 20.968(3)
_cell_length_c 28.404(3)
_cell_measurement_reflns_used 25
_cell_measurement_temperature 293(2)
_cell_measurement_theta_max 18
_cell_measurement_theta_min 12
_cell_volume 8614.9(19)
_computing_cell_refinement 'CELDIM in CAD4-PC-Software'
_computing_data_collection 'CAD4-PC-Software (Enraf-Nonius, 1992)'
_computing_data_reduction 'XCAD (McArdle & Higgins, 1995)'
_computing_molecular_graphics 'ORTEX (P.McArdle, 1995)'
_computing_publication_material 'SHELXL-97/2 (Sheldrick,1997)'
_computing_structure_refinement 'SHELXL-97 (Sheldrick, 1997)'
_computing_structure_solution 'SHELXS-97 (Sheldrick, 1990)'
_diffrn_ambient_temperature 293(2)
_diffrn_measured_fraction_theta_full 0.780
_diffrn_measured_fraction_theta_max 0.780
_diffrn_measurement_device_type '4-circle diffractometer'
_diffrn_measurement_method 'scintillation counter'
_diffrn_radiation_monochromator graphite
_diffrn_radiation_source 'fine-focus sealed tube'
_diffrn_radiation_type MoK\a
_diffrn_radiation_wavelength 0.71069
_diffrn_reflns_av_R_equivalents 0.0136
_diffrn_reflns_av_sigmaI/netI 0.0874
_diffrn_reflns_limit_h_max 16
_diffrn_reflns_limit_h_min 0
_diffrn_reflns_limit_k_max 22
_diffrn_reflns_limit_k_min 0
_diffrn_reflns_limit_l_max 29
_diffrn_reflns_limit_l_min 0
_diffrn_reflns_number 9949
_diffrn_reflns_theta_full 29.95
_diffrn_reflns_theta_max 29.95
_diffrn_reflns_theta_min 2.01
_exptl_absorpt_coefficient_mu 1.657
_exptl_crystal_colour Ruby
_exptl_crystal_density_diffrn 1.522
_exptl_crystal_density_method 'not measured'
_exptl_crystal_description 'Multi-faced Block'
_exptl_crystal_F_000 3992
_exptl_crystal_size_max 0.30
_exptl_crystal_size_mid 0.25
_exptl_crystal_size_min 0.25
_refine_diff_density_max 1.067
_refine_diff_density_min -0.910
_refine_diff_density_rms 0.100
_refine_ls_extinction_method none
_refine_ls_goodness_of_fit_ref 0.924
_refine_ls_hydrogen_treatment mixed
_refine_ls_matrix_type full
_refine_ls_number_parameters 511
_refine_ls_number_reflns 9763
_refine_ls_number_restraints 0
_refine_ls_restrained_S_all 0.924
_refine_ls_R_factor_all 0.1514
_refine_ls_R_factor_gt 0.0558
_refine_ls_shift/su_max 0.001
_refine_ls_shift/su_mean 0.000
_refine_ls_structure_factor_coef Fsqd
_refine_ls_weighting_details 'calc w=1/[\s^2^(Fo^2^)+(0.0941P)^2^+0.0000P] where P=(Fo^2^+2Fc^2^)/3'
_refine_ls_weighting_scheme calc
_refine_ls_wR_factor_gt 0.1487
_refine_ls_wR_factor_ref 0.1739
_reflns_number_gt 3985
_reflns_number_total 9763
_reflns_threshold_expression >2sigma(I)
_cod_data_source_file ic990496p_4.cif
_cod_data_source_block Na.(NiL4)2.EtOH
_cod_original_cell_volume 8615.1(19)
_cod_database_code 4320849

loop_
_symmetry_equiv_pos_as_xyz
'x, y, z'
'x+1/2, -y+1/2, -z'
'-x, y+1/2, -z+1/2'
'-x+1/2, -y, z+1/2'
'-x, -y, -z'
'-x-1/2, y-1/2, z'
'x, -y-1/2, z-1/2'
'x-1/2, y, -z-1/2'

loop_
_atom_site_label
_atom_site_type_symbol
_atom_site_fract_x
_atom_site_fract_y
_atom_site_fract_z
_atom_site_U_iso_or_equiv
_atom_site_adp_type
_atom_site_occupancy
_atom_site_symmetry_multiplicity
_atom_site_calc_flag
_atom_site_refinement_flags
_atom_site_disorder_assembly
_atom_site_disorder_group
I1 I 0.70383(3) 0.22326(2) 0.435187(17) 0.08081(18) Uani 1 1 d . . .
Ni1 Ni 0.30248(5) 0.02496(3) 0.43883(3) 0.0595(2) Uani 1 1 d . . .
Na1 Na 0.35751(15) 0.03263(10) 0.31790(7) 0.0623(6) Uani 1 1 d . . .
O1 O 0.3786(3) -0.01400(18) 0.39524(13) 0.0657(11) Uani 1 1 d . . .
O2 O 0.2624(3) 0.06700(17) 0.38472(13) 0.0603(10) Uani 1 1 d . . .
O3 O 0.4987(3) -0.0335(2) 0.32804(15) 0.0771(12) Uani 1 1 d . . .
O4 O 0.2260(3) 0.1056(2) 0.30004(16) 0.0793(12) Uani 1 1 d . . .
N1 N 0.3272(5) -0.0360(3) 0.4850(2) 0.0940(19) Uani 1 1 d . . .
N2 N 0.2471(4) 0.0843(2) 0.47996(17) 0.0680(13) Uani 1 1 d . . .
C1 C 0.4388(4) -0.0598(3) 0.4018(2) 0.0597(15) Uani 1 1 d . . .
C2 C 0.5040(4) -0.0733(3) 0.3659(2) 0.0653(16) Uani 1 1 d . . .
C3 C 0.5650(4) -0.1221(3) 0.3712(3) 0.080(2) Uani 1 1 d . . .
H1 H 0.6074 -0.1308 0.3475 0.104 Uiso 1 1 calc R . .
C4 C 0.5646(5) -0.1591(3) 0.4121(3) 0.098(2) Uani 1 1 d . . .
H2 H 0.6066 -0.1925 0.4151 0.127 Uiso 1 1 calc R . .
C5 C 0.5044(6) -0.1474(3) 0.4475(3) 0.086(2) Uani 1 1 d . . .
H3 H 0.5039 -0.1727 0.4744 0.112 Uiso 1 1 calc R . .
C6 C 0.4430(5) -0.0965(3) 0.4426(2) 0.0686(17) Uani 1 1 d . . .
C7 C 0.3837(6) -0.0834(3) 0.4806(2) 0.090(2) Uani 1 1 d . . .
H4 H 0.3854 -0.1122 0.5055 0.117 Uiso 1 1 calc R . .
C8 C 0.2858(11) -0.0353(7) 0.5349(6) 0.082(4) Uiso 0.50 1 d P . .
C80 C 0.2384(13) -0.0388(8) 0.5212(6) 0.096(5) Uiso 0.50 1 d P . .
C9 C 0.2903(11) 0.0241(7) 0.5553(5) 0.076(4) Uiso 0.50 1 d P . .
C90 C 0.2381(14) 0.0191(9) 0.5481(6) 0.097(5) Uiso 0.50 1 d P . .
C10 C 0.2557(14) 0.0823(8) 0.5329(6) 0.095(5) Uiso 0.50 1 d P . .
C100 C 0.2124(12) 0.0710(8) 0.5328(6) 0.085(5) Uiso 0.50 1 d P . .
C11 C 0.2178(4) 0.1396(3) 0.4657(3) 0.0760(19) Uani 1 1 d . . .
H11 H 0.2017 0.1680 0.4895 0.099 Uiso 1 1 calc R . .
C12 C 0.2068(4) 0.1628(3) 0.4198(2) 0.0644(15) Uani 1 1 d . . .
C13 C 0.1705(5) 0.2245(3) 0.4124(3) 0.088(2) Uani 1 1 d . . .
H12 H 0.1567 0.2501 0.4382 0.115 Uiso 1 1 calc R . .
C14 C 0.1556(5) 0.2467(3) 0.3688(3) 0.089(2) Uani 1 1 d . . .
H13 H 0.1323 0.2877 0.3647 0.116 Uiso 1 1 calc R . .
C15 C 0.1744(4) 0.2092(3) 0.3294(3) 0.0768(18) Uani 1 1 d . . .
H14 H 0.1647 0.2252 0.2992 0.100 Uiso 1 1 calc R . .
C16 C 0.2080(4) 0.1474(3) 0.3358(2) 0.0676(16) Uani 1 1 d . . .
C17 C 0.2284(4) 0.1242(3) 0.3809(2) 0.0593(15) Uani 1 1 d . . .
C18 C 0.2017(5) 0.1228(4) 0.2542(3) 0.100(3) Uani 1 1 d . . .
H15 H 0.2185 0.0892 0.2329 0.131 Uiso 1 1 calc R . .
H16 H 0.2336 0.1612 0.2456 0.131 Uiso 1 1 calc R . .
H17 H 0.1362 0.1299 0.2526 0.131 Uiso 1 1 calc R . .
C19 C 0.5664(5) -0.0385(4) 0.2926(3) 0.101(2) Uani 1 1 d . . .
H18 H 0.5532 -0.0084 0.2680 0.131 Uiso 1 1 calc R . .
H19 H 0.5660 -0.0809 0.2799 0.131 Uiso 1 1 calc R . .
H20 H 0.6261 -0.0295 0.3058 0.131 Uiso 1 1 calc R . .
Ni2 Ni 0.41668(5) 0.05203(3) 0.20026(2) 0.0538(2) Uani 1 1 d . . .
O5 O 0.3682(3) -0.01001(17) 0.23923(12) 0.0624(10) Uani 1 1 d . . .
O6 O 0.4196(3) 0.09786(18) 0.25545(13) 0.0627(10) Uani 1 1 d . . .
O7 O 0.2694(3) -0.0685(2) 0.30106(15) 0.0767(12) Uani 1 1 d . . .
O8 O 0.4424(3) 0.1341(2) 0.34131(15) 0.0765(12) Uani 1 1 d . . .
N3 N 0.4409(3) -0.0049(2) 0.15141(16) 0.0607(12) Uani 1 1 d . . .
N4 N 0.4337(3) 0.1231(2) 0.16163(16) 0.0613(12) Uani 1 1 d . . .
C20 C 0.3343(4) -0.0649(3) 0.2258(2) 0.0571(14) Uani 1 1 d . . .
C21 C 0.2803(4) -0.0994(3) 0.2590(2) 0.0601(15) Uani 1 1 d . . .
C23 C 0.2596(4) -0.1836(3) 0.2040(3) 0.0720(18) Uani 1 1 d . . .
H21 H 0.2347 -0.2234 0.1969 0.094 Uiso 1 1 calc R . .
C22 C 0.2440(4) -0.1574(3) 0.2479(2) 0.0658(15) Uani 1 1 d . . .
H22 H 0.2088 -0.1794 0.2700 0.086 Uiso 1 1 calc R . .
C24 C 0.3102(4) -0.1526(3) 0.1712(3) 0.0719(17) Uani 1 1 d . . .
H23 H 0.3202 -0.1709 0.1418 0.093 Uiso 1 1 calc R . .
C25 C 0.3480(4) -0.0917(2) 0.18199(19) 0.0556(14) Uani 1 1 d . . .
C26 C 0.4094(4) -0.0629(3) 0.1490(2) 0.0622(15) Uani 1 1 d . . .
H24 H 0.4286 -0.0877 0.1236 0.081 Uiso 1 1 calc R . .
C27 C 0.5151(4) 0.0150(3) 0.1179(2) 0.0753(17) Uani 1 1 d . . .
H25 H 0.5304 -0.0204 0.0974 0.098 Uiso 1 1 calc R . .
H26 H 0.5703 0.0264 0.1354 0.098 Uiso 1 1 calc R . .
C28 C 0.4846(5) 0.0710(3) 0.0886(2) 0.086(2) Uani 1 1 d . . .
H27 H 0.5387 0.0961 0.0807 0.112 Uiso 1 1 calc R . .
H28 H 0.4589 0.0550 0.0593 0.112 Uiso 1 1 calc R . .
C29 C 0.4153(5) 0.1139(3) 0.1107(2) 0.0820(19) Uani 1 1 d . . .
H29 H 0.4165 0.1550 0.0949 0.107 Uiso 1 1 calc R . .
H30 H 0.3540 0.0959 0.1066 0.107 Uiso 1 1 calc R . .
C30 C 0.4462(4) 0.1805(3) 0.1757(2) 0.0674(16) Uani 1 1 d . . .
H31 H 0.4493 0.2120 0.1527 0.088 Uiso 1 1 calc R . .
C31 C 0.4557(4) 0.2007(3) 0.2241(2) 0.0616(15) Uani 1 1 d . . .
C32 C 0.4804(4) 0.2643(3) 0.2334(3) 0.0721(17) Uani 1 1 d . . .
H32 H 0.4885 0.2927 0.2086 0.094 Uiso 1 1 calc R . .
C33 C 0.4926(4) 0.2846(3) 0.2782(3) 0.087(2) Uani 1 1 d . . .
H33 H 0.5088 0.3268 0.2839 0.113 Uiso 1 1 calc R . .
C34 C 0.4810(4) 0.2428(3) 0.3161(3) 0.081(2) Uani 1 1 d . . .
H34 H 0.4902 0.2573 0.3467 0.105 Uiso 1 1 calc R . .
C35 C 0.4559(4) 0.1799(3) 0.3084(2) 0.0637(15) Uani 1 1 d . . .
C36 C 0.4430(3) 0.1583(3) 0.2608(2) 0.0564(14) Uani 1 1 d . . .
C37 C 0.4604(6) 0.1501(4) 0.3885(3) 0.116(3) Uani 1 1 d . . .
H35 H 0.4489 0.1138 0.4082 0.151 Uiso 1 1 calc R . .
H36 H 0.4209 0.1846 0.3978 0.151 Uiso 1 1 calc R . .
H37 H 0.5239 0.1629 0.3916 0.151 Uiso 1 1 calc R . .
C38 C 0.2088(4) -0.0957(3) 0.3346(3) 0.091(2) Uani 1 1 d . . .
H38 H 0.2075 -0.0696 0.3623 0.118 Uiso 1 1 calc R . .
H39 H 0.2300 -0.1377 0.3427 0.118 Uiso 1 1 calc R . .
H40 H 0.1477 -0.0984 0.3215 0.118 Uiso 1 1 calc R . .
O9 O 0.5275(5) 0.1656(4) 0.9347(3) 0.156(3) Uani 1 1 d . . .
C39 C 0.4621(10) 0.1821(6) 0.9680(4) 0.158(5) Uani 1 1 d . . .
H41 H 0.4816 0.1678 0.9990 0.205 Uiso 1 1 calc R . .
H42 H 0.4545 0.2280 0.9689 0.205 Uiso 1 1 calc R . .
C40 C 0.3811(12) 0.1537(8) 0.9560(5) 0.221(7) Uani 1 1 d . . .
H43 H 0.3348 0.1639 0.9790 0.288 Uiso 1 1 calc R . .
H44 H 0.3895 0.1083 0.9548 0.288 Uiso 1 1 calc R . .
H45 H 0.3617 0.1689 0.9257 0.288 Uiso 1 1 calc R . .

loop_
_atom_site_aniso_label
_atom_site_aniso_U_11
_atom_site_aniso_U_22
_atom_site_aniso_U_33
_atom_site_aniso_U_23
_atom_site_aniso_U_13
_atom_site_aniso_U_12
I1 0.0818(3) 0.0671(3) 0.0936(4) 0.0061(2) -0.0116(2) -0.0131(2)
Ni1 0.0583(4) 0.0498(4) 0.0703(5) -0.0053(3) 0.0161(4) 0.0001(3)
Na1 0.0563(13) 0.0653(13) 0.0654(14) -0.0040(11) 0.0071(11) 0.0036(10)
O1 0.065(2) 0.072(3) 0.061(2) 0.009(2) 0.0110(19) 0.028(2)
O2 0.053(2) 0.052(2) 0.076(3) -0.0092(19) 0.005(2) 0.0083(18)
O3 0.061(3) 0.101(3) 0.070(3) -0.006(3) 0.015(2) 0.021(2)
O4 0.065(3) 0.096(3) 0.077(3) 0.003(3) -0.004(2) 0.015(2)
N1 0.134(5) 0.067(4) 0.081(4) 0.011(3) 0.045(4) 0.011(4)
N2 0.072(3) 0.069(3) 0.063(3) -0.018(3) 0.009(3) 0.003(3)
C1 0.061(4) 0.054(3) 0.064(4) -0.008(3) 0.000(3) 0.002(3)
C2 0.056(4) 0.066(4) 0.074(4) -0.017(3) -0.003(3) 0.004(3)
C3 0.053(4) 0.078(5) 0.110(6) -0.038(4) -0.008(4) 0.020(3)
C4 0.082(5) 0.066(5) 0.147(8) 0.000(5) -0.028(5) 0.020(4)
C5 0.102(6) 0.057(4) 0.100(5) -0.004(4) -0.021(5) 0.014(4)
C6 0.085(5) 0.055(4) 0.066(4) 0.002(3) 0.000(3) 0.003(3)
C7 0.141(7) 0.061(4) 0.067(4) 0.014(3) -0.004(5) 0.008(4)
C11 0.066(4) 0.065(4) 0.097(5) -0.031(4) 0.005(4) 0.006(3)
C12 0.046(3) 0.056(4) 0.091(5) -0.008(3) 0.002(3) 0.005(3)
C13 0.073(4) 0.061(4) 0.131(7) -0.022(4) 0.009(5) 0.005(3)
C14 0.075(5) 0.059(4) 0.134(7) -0.001(5) -0.009(5) 0.019(4)
C15 0.049(3) 0.078(5) 0.103(5) 0.019(4) -0.001(4) 0.000(3)
C16 0.046(3) 0.070(4) 0.087(5) -0.013(4) -0.002(3) 0.004(3)
C17 0.036(3) 0.062(4) 0.081(4) -0.002(3) 0.007(3) 0.000(3)
C18 0.066(5) 0.137(7) 0.099(6) -0.006(5) -0.013(4) 0.025(4)
C19 0.071(5) 0.133(7) 0.098(6) 0.003(5) 0.029(4) 0.015(4)
Ni2 0.0488(4) 0.0533(4) 0.0592(4) -0.0003(3) -0.0019(3) -0.0032(3)
O5 0.071(3) 0.054(2) 0.062(2) -0.0043(18) 0.0026(19) -0.0147(19)
O6 0.063(2) 0.059(2) 0.066(2) -0.0047(19) 0.002(2) -0.0105(19)
O7 0.079(3) 0.071(3) 0.080(3) -0.001(2) 0.020(2) -0.018(2)
O8 0.075(3) 0.094(3) 0.061(3) -0.011(2) -0.005(2) -0.027(2)
N3 0.053(3) 0.072(3) 0.057(3) 0.002(2) -0.003(2) 0.007(2)
N4 0.064(3) 0.058(3) 0.062(3) 0.010(2) -0.003(2) -0.005(2)
C20 0.041(3) 0.051(3) 0.080(4) -0.002(3) -0.010(3) 0.004(3)
C21 0.048(3) 0.056(3) 0.076(4) 0.003(3) -0.005(3) -0.001(3)
C23 0.063(4) 0.048(4) 0.105(5) -0.003(4) -0.023(4) -0.005(3)
C22 0.051(3) 0.056(4) 0.090(5) 0.001(3) 0.000(3) -0.002(3)
C24 0.058(4) 0.063(4) 0.095(5) -0.009(4) -0.019(4) 0.009(3)
C25 0.054(3) 0.049(3) 0.064(4) -0.011(3) -0.011(3) 0.009(3)
C26 0.059(4) 0.065(4) 0.063(4) -0.015(3) -0.015(3) 0.007(3)
C27 0.064(4) 0.095(5) 0.068(4) 0.001(4) 0.012(3) 0.005(4)
C28 0.081(5) 0.102(5) 0.074(4) 0.014(4) 0.006(4) -0.020(4)
C29 0.093(5) 0.087(5) 0.065(4) 0.014(4) -0.019(4) -0.009(4)
C30 0.056(4) 0.061(4) 0.084(5) 0.019(3) -0.003(3) 0.001(3)
C31 0.043(3) 0.050(3) 0.092(5) 0.001(3) -0.009(3) 0.005(3)
C32 0.055(4) 0.059(4) 0.103(5) 0.003(3) -0.003(4) 0.005(3)
C33 0.065(4) 0.057(4) 0.138(7) -0.019(4) -0.014(5) -0.005(3)
C34 0.058(4) 0.081(5) 0.103(6) -0.027(4) -0.012(4) -0.013(3)
C35 0.040(3) 0.078(4) 0.074(4) -0.014(3) -0.002(3) -0.007(3)
C36 0.043(3) 0.052(3) 0.074(4) -0.012(3) 0.000(3) -0.004(2)
C37 0.116(6) 0.146(7) 0.087(6) -0.005(5) -0.014(5) -0.063(6)
C38 0.075(5) 0.081(5) 0.117(6) 0.002(4) 0.031(4) -0.018(4)
O9 0.120(5) 0.167(6) 0.182(7) -0.066(5) 0.056(5) -0.013(5)
C39 0.183(12) 0.172(11) 0.118(8) -0.008(8) 0.010(9) -0.071(10)
C40 0.201(16) 0.248(17) 0.216(14) -0.103(13) 0.055(12) 0.003(13)

loop_
_atom_type_symbol
_atom_type_description
_atom_type_scat_dispersion_real
_atom_type_scat_dispersion_imag
_atom_type_scat_source
C C 0.0033 0.0016 'International Tables Vol C Tables 4.2.6.8 and 6.1.1.4'
H H 0.0000 0.0000 'International Tables Vol C Tables 4.2.6.8 and 6.1.1.4'
N N 0.0061 0.0033 'International Tables Vol C Tables 4.2.6.8 and 6.1.1.4'
O O 0.0106 0.0060 'International Tables Vol C Tables 4.2.6.8 and 6.1.1.4'
Ni Ni 0.3393 1.1124 'International Tables Vol C Tables 4.2.6.8 and 6.1.1.4'
I I -0.4742 1.8119 'International Tables Vol C Tables 4.2.6.8 and 6.1.1.4'
Na Na 0.0362 0.0249 'International Tables Vol C Tables 4.2.6.8 and 6.1.1.4'

loop_
_geom_angle_atom_site_label_1
_geom_angle_atom_site_label_2
_geom_angle_atom_site_label_3
_geom_angle
_geom_angle_site_symmetry_1
_geom_angle_site_symmetry_3
_geom_angle_publ_flag
O1 Ni1 O2 80.89(16) . . ?
O1 Ni1 N1 93.1(2) . . ?
O2 Ni1 N1 164.4(2) . . ?
O1 Ni1 N2 163.8(2) . . ?
O2 Ni1 N2 93.8(2) . . ?
N1 Ni1 N2 95.6(2) . . ?
O1 Ni1 Na1 39.96(11) . . ?
O2 Ni1 Na1 41.08(11) . . ?
N1 Ni1 Na1 132.23(18) . . ?
N2 Ni1 Na1 131.96(17) . . ?
O5 Na1 O6 60.34(13) . . ?
O5 Na1 O1 133.01(15) . . ?
O6 Na1 O1 148.00(17) . . ?
O5 Na1 O2 149.56(16) . . ?
O6 Na1 O2 127.67(15) . . ?
O1 Na1 O2 59.17(13) . . ?
O5 Na1 O3 81.24(15) . . ?
O6 Na1 O3 95.48(15) . . ?
O1 Na1 O3 64.32(14) . . ?
O2 Na1 O3 122.36(16) . . ?
O5 Na1 O4 95.05(16) . . ?
O6 Na1 O4 77.68(15) . . ?
O1 Na1 O4 121.87(16) . . ?
O2 Na1 O4 63.21(14) . . ?
O3 Na1 O4 173.15(18) . . ?
O5 Na1 O7 62.92(13) . . ?
O6 Na1 O7 121.72(16) . . ?
O1 Na1 O7 84.04(15) . . ?
O2 Na1 O7 96.34(14) . . ?
O3 Na1 O7 88.18(16) . . ?
O4 Na1 O7 95.27(17) . . ?
O5 Na1 O8 121.40(15) . . ?
O6 Na1 O8 62.53(14) . . ?
O1 Na1 O8 92.27(16) . . ?
O2 Na1 O8 79.79(14) . . ?
O3 Na1 O8 92.27(16) . . ?
O4 Na1 O8 84.74(16) . . ?
O7 Na1 O8 175.67(17) . . ?
O5 Na1 Ni2 30.25(9) . . ?
O6 Na1 Ni2 30.09(9) . . ?
O1 Na1 Ni2 152.65(11) . . ?
O2 Na1 Ni2 148.04(12) . . ?
O3 Na1 Ni2 88.53(11) . . ?
O4 Na1 Ni2 85.43(12) . . ?
O7 Na1 Ni2 92.33(11) . . ?
O8 Na1 Ni2 91.99(11) . . ?
O5 Na1 Ni1 154.06(11) . . ?
O6 Na1 Ni1 145.59(12) . . ?
O1 Na1 Ni1 29.30(9) . . ?
O2 Na1 Ni1 29.96(9) . . ?
O3 Na1 Ni1 92.70(12) . . ?
O4 Na1 Ni1 93.10(12) . . ?
O7 Na1 Ni1 91.85(11) . . ?
O8 Na1 Ni1 83.83(11) . . ?
Ni2 Na1 Ni1 175.68(7) . . ?
C1 O1 Ni1 128.7(4) . . ?
C1 O1 Na1 120.5(3) . . ?
Ni1 O1 Na1 110.74(16) . . ?
C17 O2 Ni1 128.4(4) . . ?
C17 O2 Na1 114.8(4) . . ?
Ni1 O2 Na1 108.96(16) . . ?
C2 O3 C19 118.7(5) . . ?
C2 O3 Na1 118.6(3) . . ?
C19 O3 Na1 122.0(4) . . ?
C16 O4 C18 118.6(5) . . ?
C16 O4 Na1 112.8(4) . . ?
C18 O4 Na1 122.8(4) . . ?
C7 N1 C8 110.1(8) . . ?
C7 N1 C80 121.9(8) . . ?
C8 N1 C80 28.6(7) . . ?
C7 N1 Ni1 125.4(5) . . ?
C8 N1 Ni1 124.5(7) . . ?
C80 N1 Ni1 108.2(7) . . ?
C11 N2 C10 111.2(8) . . ?
C11 N2 C100 110.1(7) . . ?
C10 N2 C100 24.6(8) . . ?
C11 N2 Ni1 122.4(4) . . ?
C10 N2 Ni1 124.3(8) . . ?
C100 N2 Ni1 126.6(7) . . ?
O1 C1 C6 123.5(5) . . ?
O1 C1 C2 119.2(5) . . ?
C6 C1 C2 117.3(5) . . ?
C3 C2 O3 125.8(6) . . ?
C3 C2 C1 120.2(6) . . ?
O3 C2 C1 114.1(5) . . ?
C2 C3 C4 120.5(7) . . ?
C5 C4 C3 121.3(7) . . ?
C4 C5 C6 118.4(7) . . ?
C1 C6 C5 122.2(6) . . ?
C1 C6 C7 120.3(6) . . ?
C5 C6 C7 117.5(6) . . ?
N1 C7 C6 127.7(6) . . ?
C80 C8 C9 109(2) . . ?
C80 C8 C90 77(2) . . ?
C9 C8 C90 33.2(9) . . ?
C80 C8 N1 83(2) . . ?
C9 C8 N1 112.2(12) . . ?
C90 C8 N1 116.9(13) . . ?
C8 C80 C90 70(2) . . ?
C8 C80 N1 68.2(18) . . ?
C90 C80 N1 107.8(14) . . ?
C8 C80 C9 46.1(17) . . ?
C90 C80 C9 25.1(9) . . ?
N1 C80 C9 89.1(10) . . ?
C90 C9 C8 74(2) . . ?
C90 C9 C10 71(2) . . ?
C8 C9 C10 123.8(15) . . ?
C90 C9 C100 46.9(18) . . ?
C8 C9 C100 110.5(14) . . ?
C10 C9 C100 24.3(9) . . ?
C90 C9 C80 50.6(18) . . ?
C8 C9 C80 24.6(8) . . ?
C10 C9 C80 103.5(13) . . ?
C100 C9 C80 86.7(11) . . ?
C9 C90 C100 105(3) . . ?
C9 C90 C8 73(2) . . ?
C100 C90 C8 141.6(18) . . ?
C9 C90 C10 77(2) . . ?
C100 C90 C10 28.2(11) . . ?
C8 C90 C10 126.7(16) . . ?
C9 C90 C80 104(2) . . ?
C100 C90 C80 124.1(18) . . ?
C8 C90 C80 32.6(9) . . ?
C10 C90 C80 128.8(16) . . ?
C100 C10 C90 60(2) . . ?
C100 C10 C9 91(3) . . ?
C90 C10 C9 31.7(9) . . ?
C100 C10 N2 86(3) . . ?
C90 C10 N2 108.4(14) . . ?
C9 C10 N2 118.9(13) . . ?
C10 C100 C90 92(3) . . ?
C10 C100 N2 69(3) . . ?
C90 C100 N2 112.9(15) . . ?
C10 C100 C9 64(2) . . ?
C90 C100 C9 27.9(10) . . ?
N2 C100 C9 104.8(11) . . ?
N2 C11 C12 129.5(6) . . ?
C11 C12 C17 120.4(5) . . ?
C11 C12 C13 119.9(6) . . ?
C17 C12 C13 119.6(7) . . ?
C14 C13 C12 121.0(7) . . ?
C13 C14 C15 120.9(6) . . ?
C14 C15 C16 119.2(7) . . ?
O4 C16 C15 124.4(6) . . ?
O4 C16 C17 114.7(5) . . ?
C15 C16 C17 120.9(6) . . ?
O2 C17 C16 118.3(5) . . ?
O2 C17 C12 123.4(6) . . ?
C16 C17 C12 118.2(5) . . ?
O6 Ni2 O5 82.29(16) . . ?
O6 Ni2 N3 164.80(19) . . ?
O5 Ni2 N3 93.82(19) . . ?
O6 Ni2 N4 94.65(19) . . ?
O5 Ni2 N4 164.77(19) . . ?
N3 Ni2 N4 92.8(2) . . ?
O6 Ni2 Na1 41.14(12) . . ?
O5 Ni2 Na1 41.16(11) . . ?
N3 Ni2 Na1 133.45(15) . . ?
N4 Ni2 Na1 133.76(16) . . ?
C20 O5 Ni2 126.0(4) . . ?
C20 O5 Na1 124.9(4) . . ?
Ni2 O5 Na1 108.59(16) . . ?
C36 O6 Ni2 127.3(4) . . ?
C36 O6 Na1 123.7(3) . . ?
Ni2 O6 Na1 108.77(17) . . ?
C21 O7 C38 117.9(5) . . ?
C21 O7 Na1 120.4(3) . . ?
C38 O7 Na1 121.7(4) . . ?
C35 O8 C37 117.5(5) . . ?
C35 O8 Na1 118.8(3) . . ?
C37 O8 Na1 122.6(4) . . ?
C26 N3 C27 118.6(5) . . ?
C26 N3 Ni2 124.9(4) . . ?
C27 N3 Ni2 115.5(4) . . ?
C30 N4 C29 116.8(5) . . ?
C30 N4 Ni2 125.8(4) . . ?
C29 N4 Ni2 116.5(4) . . ?
O5 C20 C25 124.6(5) . . ?
O5 C20 C21 117.4(5) . . ?
C25 C20 C21 118.0(5) . . ?
C22 C21 O7 125.5(6) . . ?
C22 C21 C20 120.8(6) . . ?
O7 C21 C20 113.7(5) . . ?
C24 C23 C22 121.2(6) . . ?
C21 C22 C23 120.1(6) . . ?
C23 C24 C25 119.5(6) . . ?
C20 C25 C24 120.3(6) . . ?
C20 C25 C26 120.6(5) . . ?
C24 C25 C26 118.6(5) . . ?
N3 C26 C25 125.4(5) . . ?
N3 C27 C28 111.0(5) . . ?
C29 C28 C27 115.9(6) . . ?
N4 C29 C28 111.6(6) . . ?
N4 C30 C31 125.8(5) . . ?
C36 C31 C32 120.1(6) . . ?
C36 C31 C30 121.1(5) . . ?
C32 C31 C30 118.8(6) . . ?
C33 C32 C31 120.6(6) . . ?
C32 C33 C34 120.8(6) . . ?
C35 C34 C33 120.3(6) . . ?
O8 C35 C34 127.1(6) . . ?
O8 C35 C36 114.0(5) . . ?
C34 C35 C36 118.9(6) . . ?
O6 C36 C31 124.4(5) . . ?
O6 C36 C35 116.4(5) . . ?
C31 C36 C35 119.3(5) . . ?
C40 C39 O9 107.9(10) . . ?

loop_
_geom_bond_atom_site_label_1
_geom_bond_atom_site_label_2
_geom_bond_distance
_geom_bond_site_symmetry_2
_geom_bond_publ_flag
Ni1 O1 1.847(4) . ?
Ni1 O2 1.864(4) . ?
Ni1 N1 1.868(6) . ?
Ni1 N2 1.886(5) . ?
Ni1 Na1 3.530(2) . ?
Na1 O5 2.412(4) . ?
Na1 O6 2.413(4) . ?
Na1 O1 2.424(4) . ?
Na1 O2 2.452(4) . ?
Na1 O3 2.486(5) . ?
Na1 O4 2.493(5) . ?
Na1 O7 2.519(5) . ?
Na1 O8 2.544(4) . ?
Na1 Ni2 3.473(2) . ?
O1 C1 1.310(6) . ?
O2 C17 1.301(6) . ?
O3 C2 1.363(7) . ?
O3 C19 1.407(7) . ?
O4 C16 1.365(7) . ?
O4 C18 1.396(8) . ?
N1 C7 1.292(8) . ?
N1 C8 1.538(16) . ?
N1 C80 1.645(18) . ?
N2 C11 1.298(8) . ?
N2 C10 1.509(18) . ?
N2 C100 1.607(18) . ?
C1 C6 1.394(8) . ?
C1 C2 1.417(8) . ?
C2 C3 1.359(8) . ?
C3 C4 1.398(10) . ?
C4 C5 1.351(10) . ?
C5 C6 1.395(9) . ?
C6 C7 1.405(9) . ?
C8 C80 0.794(19) . ?
C8 C9 1.37(2) . ?
C8 C90 1.39(2) . ?
C80 C90 1.43(2) . ?
C80 C9 1.80(2) . ?
C9 C90 0.789(19) . ?
C9 C10 1.47(2) . ?
C9 C100 1.63(2) . ?
C90 C100 1.23(2) . ?
C90 C10 1.42(2) . ?
C10 C100 0.67(2) . ?
C11 C12 1.402(9) . ?
C12 C17 1.404(8) . ?
C12 C13 1.412(9) . ?
C13 C14 1.342(10) . ?
C14 C15 1.395(10) . ?
C15 C16 1.397(8) . ?
C16 C17 1.403(8) . ?
Ni2 O6 1.839(4) . ?
Ni2 O5 1.846(4) . ?
Ni2 N3 1.863(5) . ?
Ni2 N4 1.866(4) . ?
O5 C20 1.307(6) . ?
O6 C36 1.320(6) . ?
O7 C21 1.368(7) . ?
O7 C38 1.414(7) . ?
O8 C35 1.355(7) . ?
O8 C37 1.405(7) . ?
N3 C26 1.301(7) . ?
N3 C27 1.495(7) . ?
N4 C30 1.282(7) . ?
N4 C29 1.485(7) . ?
C20 C25 1.380(7) . ?
C20 C21 1.423(8) . ?
C21 C22 1.362(8) . ?
C23 C24 1.351(9) . ?
C23 C22 1.382(8) . ?
C24 C25 1.422(8) . ?
C25 C26 1.425(8) . ?
C27 C28 1.506(9) . ?
C28 C29 1.485(9) . ?
C30 C31 1.444(9) . ?
C31 C36 1.384(8) . ?
C31 C32 1.407(8) . ?
C32 C33 1.352(9) . ?
C33 C34 1.399(9) . ?
C34 C35 1.386(8) . ?
C35 C36 1.437(8) . ?
O9 C39 1.383(12) . ?
C39 C40 1.358(15) . ?
